data_4112534
loop_
_publ_author_name
'James W. Raebiger'
'Alex Miedaner'
'Calvin J. Curtis'
'Susie M. Miller'
'Oren P. Anderson'
'Daniel L. DuBois'

_publ_section_title
;
 Using Ligand Bite Angles To Control the Hydricity of Palladium
 Diphosphine Complexes
;
_journal_name_full 'Journal of the American Chemical Society'
_journal_page_first 5502
_journal_page_last 5514
_journal_paper_doi 10.1021/ja0395240
_journal_volume 126
_journal_year 2004
_chemical_formula_sum 'C46 H64 O2 P4 Pd'
_chemical_formula_weight 879.25
_chemical_name_systematic
; 
 ? 
;
_space_group_IT_number 2
_symmetry_cell_setting triclinic
_symmetry_space_group_name_Hall '-P 1'
_symmetry_space_group_name_H-M 'P -1'
_atom_sites_solution_hydrogens geom
_atom_sites_solution_primary direct
_atom_sites_solution_secondary difmap
_audit_creation_method SHELXL-97
_cell_angle_alpha 90.503(3)
_cell_angle_beta 109.192(3)
_cell_angle_gamma 106.287(3)
_cell_formula_units_Z 2
_cell_length_a 11.087(2)
_cell_length_b 14.170(3)
_cell_length_c 15.859(3)
_cell_measurement_reflns_used 1008
_cell_measurement_temperature 173(2)
_cell_measurement_theta_max 23.25
_cell_measurement_theta_min 3.23
_cell_volume 2244.5(8)
_computing_cell_refinement 'Bruker SMART'
_computing_data_collection 'Bruker SMART'
_computing_data_reduction 'Bruker SAINT'
_computing_molecular_graphics 'Bruker SHELXTL'
_computing_publication_material 'Bruker SHELXTL'
_computing_structure_refinement 'SHELXL-97 (Sheldrick, 1997)'
_computing_structure_solution 'SHELXS-97 (Sheldrick, 1990)'
_diffrn_ambient_temperature 173(2)
_diffrn_measured_fraction_theta_full 0.990
_diffrn_measured_fraction_theta_max 0.990
_diffrn_measurement_device_type 'CCD area detector'
_diffrn_measurement_method 'phi and omega scans'
_diffrn_radiation_monochromator graphite
_diffrn_radiation_source 'fine-focus sealed tube'
_diffrn_radiation_type MoK\a
_diffrn_radiation_wavelength 0.71073
_diffrn_reflns_av_R_equivalents 0.0412
_diffrn_reflns_av_sigmaI/netI 0.0513
_diffrn_reflns_limit_h_max 12
_diffrn_reflns_limit_h_min -12
_diffrn_reflns_limit_k_max 15
_diffrn_reflns_limit_k_min -15
_diffrn_reflns_limit_l_max 17
_diffrn_reflns_limit_l_min -17
_diffrn_reflns_number 14341
_diffrn_reflns_theta_full 23.30
_diffrn_reflns_theta_max 23.30
_diffrn_reflns_theta_min 3.23
_exptl_absorpt_coefficient_mu 0.591
_exptl_absorpt_correction_type none
_exptl_crystal_colour yellow
_exptl_crystal_density_diffrn 1.301
_exptl_crystal_density_meas 0
_exptl_crystal_description plates
_exptl_crystal_F_000 924
_exptl_crystal_size_max 0.50
_exptl_crystal_size_mid 0.40
_exptl_crystal_size_min 0.10
_refine_diff_density_max 0.916
_refine_diff_density_min -0.666
_refine_diff_density_rms 0.099
_refine_ls_extinction_coef 0.0398(15)
_refine_ls_extinction_expression Fc^*^=kFc[1+0.001xFc^2^\l^3^/sin(2\q)]^-1/4^
_refine_ls_extinction_method SHELXL
_refine_ls_goodness_of_fit_ref 1.076
_refine_ls_hydrogen_treatment mixed
_refine_ls_matrix_type full
_refine_ls_number_parameters 479
_refine_ls_number_reflns 6433
_refine_ls_number_restraints 0
_refine_ls_restrained_S_all 1.076
_refine_ls_R_factor_all 0.0421
_refine_ls_R_factor_gt 0.0376
_refine_ls_shift/su_max 0.059
_refine_ls_shift/su_mean 0.003
_refine_ls_structure_factor_coef Fsqd
_refine_ls_weighting_details 'calc w=1/[\s^2^(Fo^2^)+(0.0550P)^2^+0.8710P] where P=(Fo^2^+2Fc^2^)/3'
_refine_ls_weighting_scheme calc
_refine_ls_wR_factor_gt 0.0949
_refine_ls_wR_factor_ref 0.0978
_reflns_number_gt 5822
_reflns_number_total 6433
_reflns_threshold_expression >2sigma(I)
_cod_data_source_file ja0395240si20031110_043402.cif
_cod_data_source_block Pd(EtXantphos)2
_cod_original_cell_volume 2244.7(7)
_cod_database_code 4112534

loop_
_symmetry_equiv_pos_as_xyz
'x, y, z'
'-x, -y, -z'

loop_
_atom_site_label
_atom_site_type_symbol
_atom_site_fract_x
_atom_site_fract_y
_atom_site_fract_z
_atom_site_U_iso_or_equiv
_atom_site_adp_type
_atom_site_occupancy
_atom_site_symmetry_multiplicity
_atom_site_calc_flag
_atom_site_refinement_flags
Pd1 Pd -0.00009(2) 0.779317(15) 0.271823(14) 0.01967(13) Uani 1 1 d .
P1 P 0.17112(8) 0.80167(6) 0.41020(5) 0.0274(2) Uani 1 1 d .
P2 P -0.15664(7) 0.62312(5) 0.25687(5) 0.0202(2) Uani 1 1 d .
P3 P 0.05805(7) 0.75931(5) 0.14407(5) 0.0206(2) Uani 1 1 d .
P4 P -0.08018(8) 0.91614(6) 0.26049(5) 0.0253(2) Uani 1 1 d .
O1 O 0.0892(2) 0.58544(15) 0.37031(13) 0.0237(5) Uani 1 1 d .
O2 O -0.15192(19) 0.85056(14) 0.06865(14) 0.0230(5) Uani 1 1 d .
C1 C 0.2834(3) 0.7235(2) 0.4280(2) 0.0276(7) Uani 1 1 d .
C2 C 0.4234(3) 0.7589(3) 0.4588(2) 0.0367(8) Uani 1 1 d .
H2A H 0.4669 0.8263 0.4824 0.044 Uiso 1 1 calc R
C3 C 0.4991(3) 0.6981(3) 0.4558(2) 0.0393(9) Uani 1 1 d .
H3A H 0.5940 0.7240 0.4772 0.047 Uiso 1 1 calc R
C4 C 0.4393(3) 0.5994(3) 0.4221(2) 0.0332(8) Uani 1 1 d .
H4A H 0.4933 0.5586 0.4196 0.040 Uiso 1 1 calc R
C5 C 0.3016(3) 0.5597(2) 0.3918(2) 0.0261(7) Uani 1 1 d .
C6 C 0.2249(3) 0.4524(2) 0.3529(2) 0.0244(7) Uani 1 1 d .
C7 C 0.0965(3) 0.4531(2) 0.2782(2) 0.0224(7) Uani 1 1 d .
C8 C 0.0367(3) 0.3903(2) 0.1981(2) 0.0252(7) Uani 1 1 d .
H8A H 0.0796 0.3457 0.1847 0.030 Uiso 1 1 calc R
C9 C -0.0851(3) 0.3927(2) 0.1380(2) 0.0257(7) Uani 1 1 d .
H9A H -0.1259 0.3489 0.0840 0.031 Uiso 1 1 calc R
C10 C -0.1485(3) 0.4581(2) 0.1555(2) 0.0239(7) Uani 1 1 d .
H10A H -0.2324 0.4580 0.1134 0.029 Uiso 1 1 calc R
C11 C -0.0920(3) 0.5238(2) 0.23343(19) 0.0194(6) Uani 1 1 d .
C12 C 0.0304(3) 0.5180(2) 0.29264(19) 0.0203(6) Uani 1 1 d .
C13 C 0.2275(3) 0.6226(2) 0.39796(19) 0.0229(7) Uani 1 1 d .
C14 C 0.3093(3) 0.4028(3) 0.3193(2) 0.0335(8) Uani 1 1 d .
H14A H 0.2574 0.3341 0.2953 0.050 Uiso 1 1 calc R
H14B H 0.3906 0.4042 0.3692 0.050 Uiso 1 1 calc R
H14C H 0.3339 0.4385 0.2719 0.050 Uiso 1 1 calc R
C15 C 0.1836(3) 0.3939(2) 0.4255(2) 0.0325(8) Uani 1 1 d .
H15A H 0.1363 0.3247 0.4009 0.049 Uiso 1 1 calc R
H15B H 0.1245 0.4225 0.4446 0.049 Uiso 1 1 calc R
H15C H 0.2637 0.3974 0.4773 0.049 Uiso 1 1 calc R
C16 C 0.1244(4) 0.7844(3) 0.5123(2) 0.0438(9) Uani 1 1 d .
H16A H 0.0728 0.8306 0.5147 0.053 Uiso 1 1 calc R
H16B H 0.0631 0.7165 0.5046 0.053 Uiso 1 1 calc R
C17 C 0.2353(5) 0.7992(3) 0.6027(3) 0.0581(12) Uani 1 1 d .
H17A H 0.1962 0.7868 0.6502 0.087 Uiso 1 1 calc R
H17B H 0.2949 0.8672 0.6136 0.087 Uiso 1 1 calc R
H17C H 0.2866 0.7529 0.6028 0.087 Uiso 1 1 calc R
C18 C 0.2921(3) 0.9281(2) 0.4411(2) 0.0405(9) Uani 1 1 d .
H18A H 0.2467 0.9747 0.4536 0.049 Uiso 1 1 calc R
H18B H 0.3664 0.9286 0.4970 0.049 Uiso 1 1 calc R
C19 C 0.3498(4) 0.9641(3) 0.3687(3) 0.0494(10) Uani 1 1 d .
H19A H 0.4136 1.0304 0.3893 0.074 Uiso 1 1 calc R
H19B H 0.2772 0.9665 0.3139 0.074 Uiso 1 1 calc R
H19C H 0.3956 0.9187 0.3563 0.074 Uiso 1 1 calc R
C20 C -0.2061(3) 0.5799(2) 0.3536(2) 0.0276(7) Uani 1 1 d .
H20A H -0.1234 0.5873 0.4057 0.033 Uiso 1 1 calc R
H20B H -0.2521 0.6247 0.3687 0.033 Uiso 1 1 calc R
C21 C -0.2971(4) 0.4731(2) 0.3429(2) 0.0392(9) Uani 1 1 d .
H21A H -0.3157 0.4594 0.3986 0.059 Uiso 1 1 calc R
H21B H -0.2522 0.4271 0.3301 0.059 Uiso 1 1 calc R
H21C H -0.3814 0.4647 0.2932 0.059 Uiso 1 1 calc R
C22 C -0.3207(3) 0.5897(2) 0.1657(2) 0.0243(7) Uani 1 1 d .
H22A H -0.3069 0.6026 0.1078 0.029 Uiso 1 1 calc R
H22B H -0.3657 0.5181 0.1624 0.029 Uiso 1 1 calc R
C23 C -0.4113(3) 0.6478(3) 0.1794(3) 0.0379(8) Uani 1 1 d .
H23A H -0.4973 0.6273 0.1297 0.057 Uiso 1 1 calc R
H23B H -0.3684 0.7187 0.1810 0.057 Uiso 1 1 calc R
H23C H -0.4264 0.6345 0.2363 0.057 Uiso 1 1 calc R
C24 C -0.0924(3) 0.7074(2) 0.04462(19) 0.0200(6) Uani 1 1 d .
C25 C -0.1287(3) 0.6147(2) -0.0023(2) 0.0252(7) Uani 1 1 d .
H25A H -0.0681 0.5764 0.0124 0.030 Uiso 1 1 calc R
C26 C -0.2511(3) 0.5772(2) -0.0699(2) 0.0295(7) Uani 1 1 d .
H26A H -0.2746 0.5129 -0.0999 0.035 Uiso 1 1 calc R
C27 C -0.3400(3) 0.6321(2) -0.0945(2) 0.0294(7) Uani 1 1 d .
H27A H -0.4236 0.6056 -0.1416 0.035 Uiso 1 1 calc R
C28 C -0.3070(3) 0.7264(2) -0.0504(2) 0.0249(7) Uani 1 1 d .
C29 C -0.3912(3) 0.7972(2) -0.0758(2) 0.0295(7) Uani 1 1 d .
C30 C -0.3804(3) 0.8498(2) 0.0123(2) 0.0276(7) Uani 1 1 d .
C31 C -0.4831(3) 0.8768(2) 0.0278(2) 0.0352(8) Uani 1 1 d .
H31A H -0.5674 0.8639 -0.0190 0.042 Uiso 1 1 calc R
C32 C -0.4635(4) 0.9222(3) 0.1104(3) 0.0394(9) Uani 1 1 d .
H32A H -0.5339 0.9415 0.1196 0.047 Uiso 1 1 calc R
C33 C -0.3427(3) 0.9400(2) 0.1800(2) 0.0352(8) Uani 1 1 d .
H33A H -0.3317 0.9713 0.2364 0.042 Uiso 1 1 calc R
C34 C -0.2366(3) 0.9130(2) 0.1690(2) 0.0259(7) Uani 1 1 d .
C35 C -0.2589(3) 0.8720(2) 0.0829(2) 0.0241(7) Uani 1 1 d .
C36 C -0.1857(3) 0.7595(2) 0.0189(2) 0.0220(7) Uani 1 1 d .
C37 C -0.5372(4) 0.7439(3) -0.1335(3) 0.0502(10) Uani 1 1 d .
H37A H -0.5779 0.6951 -0.0997 0.075 Uiso 1 1 calc R
H37B H -0.5400 0.7104 -0.1887 0.075 Uiso 1 1 calc R
H37C H -0.5870 0.7923 -0.1488 0.075 Uiso 1 1 calc R
C38 C -0.3302(4) 0.8737(3) -0.1309(2) 0.0406(9) Uani 1 1 d .
H38A H -0.3377 0.8400 -0.1874 0.061 Uiso 1 1 calc R
H38B H -0.2357 0.9066 -0.0963 0.061 Uiso 1 1 calc R
H38C H -0.3786 0.9231 -0.1438 0.061 Uiso 1 1 calc R
C39 C 0.1446(3) 0.8701(2) 0.1019(2) 0.0263(7) Uani 1 1 d .
H39A H 0.0970 0.9200 0.1002 0.032 Uiso 1 1 calc R
H39B H 0.2360 0.8980 0.1463 0.032 Uiso 1 1 calc R
C40 C 0.1569(4) 0.8568(3) 0.0102(2) 0.0391(9) Uani 1 1 d .
H40A H 0.2049 0.9205 -0.0039 0.059 Uiso 1 1 calc R
H40B H 0.0674 0.8321 -0.0355 0.059 Uiso 1 1 calc R
H40C H 0.2064 0.8092 0.0108 0.059 Uiso 1 1 calc R
C41 C 0.1566(3) 0.6754(2) 0.1394(2) 0.0275(7) Uani 1 1 d .
H41A H 0.1144 0.6100 0.1554 0.033 Uiso 1 1 calc R
H41B H 0.1557 0.6661 0.0773 0.033 Uiso 1 1 calc R
C42 C 0.3009(3) 0.7151(3) 0.2030(2) 0.0375(8) Uani 1 1 d .
H42A H 0.3498 0.6685 0.1983 0.056 Uiso 1 1 calc R
H42B H 0.3023 0.7228 0.2648 0.056 Uiso 1 1 calc R
H42C H 0.3435 0.7793 0.1869 0.056 Uiso 1 1 calc R
C43 C 0.0314(4) 1.0338(2) 0.2453(3) 0.0389(9) Uani 1 1 d .
H43A H 0.1195 1.0465 0.2936 0.047 Uiso 1 1 calc R
H43B H 0.0452 1.0244 0.1876 0.047 Uiso 1 1 calc R
C44 C -0.0125(4) 1.1266(3) 0.2454(3) 0.0549(11) Uani 1 1 d .
H44A H 0.0553 1.1831 0.2366 0.082 Uiso 1 1 calc R
H44B H -0.0229 1.1393 0.3031 0.082 Uiso 1 1 calc R
H44C H -0.0981 1.1169 0.1967 0.082 Uiso 1 1 calc R
C45 C -0.1122(4) 0.9556(3) 0.3605(2) 0.0367(8) Uani 1 1 d .
H45A H -0.0256 0.9829 0.4101 0.044 Uiso 1 1 calc R
H45B H -0.1545 1.0091 0.3464 0.044 Uiso 1 1 calc R
C46 C -0.2020(4) 0.8724(3) 0.3924(3) 0.0480(10) Uani 1 1 d .
H46A H -0.2151 0.8981 0.4452 0.072 Uiso 1 1 calc R
H46B H -0.1598 0.8197 0.4082 0.072 Uiso 1 1 calc R
H46C H -0.2888 0.8457 0.3443 0.072 Uiso 1 1 calc R

loop_
_atom_site_aniso_label
_atom_site_aniso_U_11
_atom_site_aniso_U_22
_atom_site_aniso_U_33
_atom_site_aniso_U_23
_atom_site_aniso_U_13
_atom_site_aniso_U_12
Pd1 0.02003(17) 0.01664(17) 0.02120(17) -0.00201(10) 0.00593(11) 0.00530(10)
P1 0.0276(5) 0.0237(5) 0.0250(5) -0.0071(3) 0.0009(4) 0.0084(4)
P2 0.0205(4) 0.0187(4) 0.0228(4) 0.0001(3) 0.0097(3) 0.0052(3)
P3 0.0190(4) 0.0197(4) 0.0244(4) 0.0015(3) 0.0093(3) 0.0057(3)
P4 0.0294(5) 0.0177(4) 0.0289(5) -0.0025(3) 0.0093(4) 0.0083(3)
O1 0.0255(12) 0.0251(11) 0.0189(11) -0.0045(9) 0.0046(9) 0.0089(9)
O2 0.0189(11) 0.0190(11) 0.0288(12) -0.0015(9) 0.0062(9) 0.0043(9)
C1 0.0299(18) 0.0263(18) 0.0209(16) -0.0011(13) 0.0019(14) 0.0080(14)
C2 0.0308(19) 0.0314(19) 0.036(2) -0.0041(15) -0.0023(16) 0.0075(15)
C3 0.0235(18) 0.042(2) 0.043(2) 0.0043(17) -0.0013(16) 0.0103(16)
C4 0.0292(19) 0.036(2) 0.0351(19) 0.0074(15) 0.0057(15) 0.0169(15)
C5 0.0309(18) 0.0294(18) 0.0210(16) 0.0068(13) 0.0076(14) 0.0148(14)
C6 0.0284(17) 0.0267(17) 0.0224(16) 0.0043(13) 0.0094(14) 0.0138(14)
C7 0.0266(17) 0.0203(16) 0.0245(17) 0.0057(13) 0.0130(14) 0.0086(13)
C8 0.0355(19) 0.0191(16) 0.0266(17) 0.0033(13) 0.0151(15) 0.0114(14)
C9 0.0334(18) 0.0182(16) 0.0216(16) -0.0028(12) 0.0084(14) 0.0031(13)
C10 0.0243(16) 0.0223(16) 0.0235(16) 0.0014(13) 0.0085(13) 0.0042(13)
C11 0.0201(15) 0.0172(15) 0.0212(16) 0.0036(12) 0.0091(13) 0.0034(12)
C12 0.0280(17) 0.0165(15) 0.0188(15) 0.0019(12) 0.0132(13) 0.0039(13)
C13 0.0216(16) 0.0303(18) 0.0153(15) 0.0017(13) 0.0036(13) 0.0087(13)
C14 0.0369(19) 0.037(2) 0.0340(19) 0.0047(15) 0.0126(16) 0.0225(16)
C15 0.041(2) 0.0326(19) 0.0264(18) 0.0098(14) 0.0110(15) 0.0163(16)
C16 0.051(2) 0.055(2) 0.030(2) -0.0055(17) 0.0121(18) 0.0247(19)
C17 0.075(3) 0.076(3) 0.029(2) -0.001(2) 0.010(2) 0.042(3)
C18 0.035(2) 0.0268(19) 0.044(2) -0.0137(16) -0.0079(17) 0.0112(15)
C19 0.038(2) 0.031(2) 0.060(3) 0.0015(18) -0.0006(19) 0.0023(17)
C20 0.0297(17) 0.0294(18) 0.0280(17) 0.0015(14) 0.0159(14) 0.0087(14)
C21 0.049(2) 0.0322(19) 0.039(2) 0.0051(16) 0.0256(18) 0.0038(16)
C22 0.0183(15) 0.0256(17) 0.0297(17) 0.0026(13) 0.0102(14) 0.0053(13)
C23 0.0289(18) 0.037(2) 0.052(2) 0.0062(17) 0.0159(17) 0.0136(15)
C24 0.0205(15) 0.0195(16) 0.0219(16) 0.0028(12) 0.0111(13) 0.0041(12)
C25 0.0315(18) 0.0223(16) 0.0266(17) 0.0016(13) 0.0163(15) 0.0078(14)
C26 0.0343(19) 0.0222(17) 0.0291(18) -0.0057(14) 0.0123(15) 0.0024(14)
C27 0.0261(17) 0.0278(18) 0.0274(17) -0.0018(14) 0.0081(14) -0.0011(14)
C28 0.0222(16) 0.0253(17) 0.0261(17) 0.0042(13) 0.0098(14) 0.0033(13)
C29 0.0245(17) 0.0250(17) 0.0330(19) 0.0023(14) 0.0039(14) 0.0056(14)
C30 0.0251(17) 0.0200(16) 0.0361(19) 0.0086(14) 0.0083(15) 0.0069(13)
C31 0.0260(18) 0.034(2) 0.048(2) 0.0131(17) 0.0114(16) 0.0149(15)
C32 0.034(2) 0.041(2) 0.057(2) 0.0146(18) 0.0219(19) 0.0257(17)
C33 0.044(2) 0.0301(19) 0.041(2) 0.0068(15) 0.0193(18) 0.0199(16)
C34 0.0280(17) 0.0182(16) 0.0350(19) 0.0032(13) 0.0124(15) 0.0105(13)
C35 0.0222(16) 0.0150(15) 0.0382(19) 0.0054(13) 0.0129(15) 0.0072(13)
C36 0.0248(17) 0.0181(16) 0.0227(16) 0.0013(12) 0.0123(14) 0.0009(13)
C37 0.029(2) 0.046(2) 0.057(3) -0.0057(19) -0.0078(18) 0.0101(17)
C38 0.052(2) 0.033(2) 0.037(2) 0.0111(16) 0.0108(18) 0.0172(17)
C39 0.0213(16) 0.0223(16) 0.0343(18) 0.0008(13) 0.0113(14) 0.0031(13)
C40 0.045(2) 0.033(2) 0.035(2) 0.0032(15) 0.0198(17) -0.0021(16)
C41 0.0297(18) 0.0292(18) 0.0315(18) 0.0072(14) 0.0160(15) 0.0146(14)
C42 0.0328(19) 0.044(2) 0.044(2) 0.0113(17) 0.0170(17) 0.0193(16)
C43 0.039(2) 0.0223(18) 0.050(2) -0.0010(16) 0.0126(18) 0.0051(15)
C44 0.071(3) 0.0200(19) 0.071(3) 0.0070(18) 0.021(2) 0.0135(19)
C45 0.046(2) 0.034(2) 0.035(2) -0.0075(15) 0.0130(17) 0.0219(17)
C46 0.066(3) 0.051(2) 0.040(2) 0.0026(18) 0.029(2) 0.026(2)

loop_
_atom_type_symbol
_atom_type_description
_atom_type_scat_dispersion_real
_atom_type_scat_dispersion_imag
_atom_type_scat_source
C C 0.0033 0.0016 'International Tables Vol C Tables 4.2.6.8 and 6.1.1.4'
H H 0.0000 0.0000 'International Tables Vol C Tables 4.2.6.8 and 6.1.1.4'
O O 0.0106 0.0060 'International Tables Vol C Tables 4.2.6.8 and 6.1.1.4'
P P 0.1023 0.0942 'International Tables Vol C Tables 4.2.6.8 and 6.1.1.4'
Pd Pd -0.9988 1.0072 'International Tables Vol C Tables 4.2.6.8 and 6.1.1.4'

loop_
_geom_angle_atom_site_label_1
_geom_angle_atom_site_label_2
_geom_angle_atom_site_label_3
_geom_angle
P1 Pd1 P4 108.25(3)
P1 Pd1 P2 108.51(3)
P4 Pd1 P2 116.92(3)
P1 Pd1 P3 116.02(3)
P4 Pd1 P3 107.99(3)
P2 Pd1 P3 99.29(3)
C1 P1 C16 99.96(16)
C1 P1 C18 101.93(15)
C16 P1 C18 100.75(18)
C1 P1 Pd1 118.59(10)
C16 P1 Pd1 118.05(12)
C18 P1 Pd1 114.65(12)
C11 P2 C20 100.32(14)
C11 P2 C22 100.63(13)
C20 P2 C22 101.19(15)
C11 P2 Pd1 111.09(9)
C20 P2 Pd1 119.90(10)
C22 P2 Pd1 120.36(10)
C24 P3 C41 101.14(14)
C24 P3 C39 100.51(14)
C41 P3 C39 101.37(14)
C24 P3 Pd1 110.77(9)
C41 P3 Pd1 120.67(11)
C39 P3 Pd1 119.21(10)
C34 P4 C43 99.61(15)
C34 P4 C45 101.83(15)
C43 P4 C45 100.32(16)
C34 P4 Pd1 119.82(10)
C43 P4 Pd1 116.59(12)
C45 P4 Pd1 115.54(11)
C13 O1 C12 114.7(2)
C35 O2 C36 114.3(2)
C13 C1 C2 115.8(3)
C13 C1 P1 118.6(2)
C2 C1 P1 125.1(2)
C3 C2 C1 121.4(3)
C2 C3 C4 120.9(3)
C5 C4 C3 120.5(3)
C4 C5 C13 117.3(3)
C4 C5 C6 125.0(3)
C13 C5 C6 117.7(3)
C7 C6 C5 107.1(2)
C7 C6 C14 112.2(3)
C5 C6 C14 111.7(3)
C7 C6 C15 107.3(3)
C5 C6 C15 109.5(2)
C14 C6 C15 108.9(3)
C12 C7 C8 117.1(3)
C12 C7 C6 117.7(3)
C8 C7 C6 125.2(3)
C9 C8 C7 120.1(3)
C8 C9 C10 120.9(3)
C11 C10 C9 121.4(3)
C10 C11 C12 115.7(3)
C10 C11 P2 124.9(2)
C12 C11 P2 119.1(2)
C7 C12 C11 124.8(3)
C7 C12 O1 119.3(3)
C11 C12 O1 115.9(2)
O1 C13 C5 119.2(3)
O1 C13 C1 116.7(3)
C5 C13 C1 124.1(3)
C17 C16 P1 118.4(3)
C19 C18 P1 113.3(2)
C21 C20 P2 117.5(2)
C23 C22 P2 112.4(2)
C25 C24 C36 116.2(3)
C25 C24 P3 125.3(2)
C36 C24 P3 118.1(2)
C26 C25 C24 121.2(3)
C25 C26 C27 120.8(3)
C26 C27 C28 120.1(3)
C36 C28 C27 117.1(3)
C36 C28 C29 117.7(3)
C27 C28 C29 125.2(3)
C28 C29 C30 106.6(3)
C28 C29 C37 112.4(3)
C30 C29 C37 111.9(3)
C28 C29 C38 108.2(3)
C30 C29 C38 109.6(3)
C37 C29 C38 108.1(3)
C35 C30 C31 117.1(3)
C35 C30 C29 117.8(3)
C31 C30 C29 125.1(3)
C32 C31 C30 120.4(3)
C31 C32 C33 121.0(3)
C32 C33 C34 121.3(3)
C33 C34 C35 115.6(3)
C33 C34 P4 125.2(3)
C35 C34 P4 118.9(2)
O2 C35 C30 118.7(3)
O2 C35 C34 116.8(3)
C30 C35 C34 124.5(3)
C28 C36 C24 124.5(3)
C28 C36 O2 119.3(3)
C24 C36 O2 116.2(3)
C40 C39 P3 117.7(2)
C42 C41 P3 112.1(2)
C44 C43 P4 118.0(3)
C46 C45 P4 113.6(2)

loop_
_geom_bond_atom_site_label_1
_geom_bond_atom_site_label_2
_geom_bond_distance
Pd1 P1 2.3306(9)
Pd1 P4 2.3337(9)
Pd1 P2 2.3523(8)
Pd1 P3 2.3561(9)
P1 C1 1.845(3)
P1 C16 1.853(4)
P1 C18 1.859(3)
P2 C11 1.834(3)
P2 C20 1.847(3)
P2 C22 1.844(3)
P3 C24 1.837(3)
P3 C41 1.842(3)
P3 C39 1.851(3)
P4 C34 1.848(3)
P4 C43 1.848(3)
P4 C45 1.850(3)
O1 C13 1.386(4)
O1 C12 1.399(3)
O2 C35 1.388(4)
O2 C36 1.395(3)
C1 C13 1.397(4)
C1 C2 1.400(5)
C2 C3 1.371(5)
C3 C4 1.383(5)
C4 C5 1.382(5)
C5 C13 1.393(4)
C5 C6 1.526(4)
C6 C7 1.526(4)
C6 C14 1.531(4)
C6 C15 1.540(4)
C7 C12 1.385(4)
C7 C8 1.393(4)
C8 C9 1.383(4)
C9 C10 1.386(4)
C10 C11 1.389(4)
C11 C12 1.399(4)
C16 C17 1.518(5)
C18 C19 1.514(6)
C20 C21 1.538(5)
C22 C23 1.529(4)
C24 C25 1.390(4)
C24 C36 1.392(4)
C25 C26 1.379(4)
C26 C27 1.382(5)
C27 C28 1.397(4)
C28 C36 1.379(4)
C28 C29 1.525(4)
C29 C30 1.532(5)
C29 C37 1.535(5)
C29 C38 1.545(5)
C30 C35 1.390(4)
C30 C31 1.390(5)
C31 C32 1.377(5)
C32 C33 1.381(5)
C33 C34 1.395(4)
C34 C35 1.396(4)
C39 C40 1.520(5)
C41 C42 1.522(5)
C43 C44 1.524(5)
C45 C46 1.523(5)
